data_2228316
loop_
_publ_author_name
'Jayaratna, Naleen B.'
'Norman, Richard E.'

_publ_section_title
;
 2-Phenyl-2-(pyridin-2-yl)hexahydropyrimidine
;
_journal_coeditor_code FL2327
_journal_issue 12
_journal_name_full 'Acta Crystallographica Section E'
_journal_page_first o3149
_journal_paper_doi 10.1107/S1600536810045976
_journal_volume 66
_journal_year 2010
_chemical_formula_iupac 'C15 H17 N3'
_chemical_formula_moiety 'C15 H17 N3'
_chemical_formula_sum 'C15 H17 N3'
_chemical_formula_weight 239.32
_chemical_name_systematic
;
2-Phenyl-2-(pyridin-2-yl)-hexahydropyrimidine
;
_space_group_IT_number 2
_symmetry_cell_setting triclinic
_symmetry_space_group_name_Hall '-P 1'
_symmetry_space_group_name_H-M 'P -1'
_cell_angle_alpha 97.2770(10)
_cell_angle_beta 94.2160(10)
_cell_angle_gamma 112.0360(10)
_cell_formula_units_Z 2
_cell_length_a 8.2173(2)
_cell_length_b 9.0211(2)
_cell_length_c 9.1481(3)
_cell_measurement_reflns_used 5072
_cell_measurement_temperature 90.0(5)
_cell_measurement_theta_max 68.4
_cell_measurement_theta_min 4.9
_cell_volume 618.11(3)
_computing_cell_refinement 'SAINT (Bruker, 2006)'
_computing_data_collection 'APEX2 (Bruker, 2006)'
_computing_data_reduction 'SAINT (Bruker, 2006)'
_computing_molecular_graphics 'ORTEPII (Johnson, 1976)'
_computing_publication_material 'TEXSAN for Windows (Molecular Structure Corporation, 1999)'
_computing_structure_refinement 'TEXSAN for Windows (Molecular Structure Corporation, 1999)'
_computing_structure_solution 'SIR92 (Altomare <i>et al.</i>, 1993)'
_diffrn_ambient_temperature 90.0(5)
_diffrn_measured_fraction_theta_full 0.956
_diffrn_measured_fraction_theta_max 0.956
_diffrn_measurement_device_type 'Bruker Kappa APEXII CCD area-detector'
_diffrn_measurement_method '\w and \f'
_diffrn_radiation_monochromator graphite
_diffrn_radiation_source 'fine-focus sealed tube'
_diffrn_radiation_type 'Cu K\a'
_diffrn_radiation_wavelength 1.5418
_diffrn_reflns_av_R_equivalents 0.02240
_diffrn_reflns_av_sigmaI/netI 0.044
_diffrn_reflns_limit_h_max 9
_diffrn_reflns_limit_h_min -9
_diffrn_reflns_limit_k_max 10
_diffrn_reflns_limit_k_min -10
_diffrn_reflns_limit_l_max 10
_diffrn_reflns_limit_l_min -10
_diffrn_reflns_number 6458
_diffrn_reflns_reduction_process 'Lp corrections applied'
_diffrn_reflns_theta_full 68.36
_diffrn_reflns_theta_max 68.36
_diffrn_reflns_theta_min 4.91
_exptl_absorpt_coefficient_mu 0.608
_exptl_absorpt_correction_T_max 0.897
_exptl_absorpt_correction_T_min 0.823
_exptl_absorpt_correction_type multi-scan
_exptl_absorpt_process_details '(SADABS; Sheldrick, 2004)'
_exptl_crystal_colour colorless
_exptl_crystal_density_diffrn 1.286
_exptl_crystal_description fragment
_exptl_crystal_F_000 256.00
_exptl_crystal_size_max 0.31
_exptl_crystal_size_mid 0.24
_exptl_crystal_size_min 0.22
_refine_diff_density_max 0.27
_refine_diff_density_min -0.18
_refine_ls_extinction_coef 0.000012(5)
_refine_ls_extinction_expression 'equ(3) Acta Cryst.(1968) A24, p. 213'
_refine_ls_extinction_method 'Zachariasen (1968)'
_refine_ls_goodness_of_fit_all 1.025
_refine_ls_goodness_of_fit_ref 1.025
_refine_ls_hydrogen_treatment mixed
_refine_ls_matrix_type full
_refine_ls_number_constraints 0
_refine_ls_number_parameters 169
_refine_ls_number_reflns 2159
_refine_ls_number_restraints 0
_refine_ls_R_factor_all 0.0490
_refine_ls_R_factor_gt 0.0490
_refine_ls_shift/su_max 0.0100
_refine_ls_shift/su_mean 0.0018
_refine_ls_structure_factor_coef Fsqd
_refine_ls_weighting_details 'w = 1/[\s^2^(Fo) + 0.00563|Fo|^2^]'
_refine_ls_weighting_scheme sigma
_refine_ls_wR_factor_all 0.1660
_refine_ls_wR_factor_ref 0.1660
_reflns_number_gt 2159
_reflns_number_total 2159
_reflns_threshold_expression I>10\s(I)
_cod_data_source_file fl2327.cif
_cod_data_source_block I
_cod_database_code 2228316

loop_
_symmetry_equiv_pos_as_xyz
'   +x,   +y,   +z'
'   -x,   -y,   -z'

loop_
_atom_site_type_symbol
_atom_site_label
_atom_site_fract_x
_atom_site_fract_y
_atom_site_fract_z
_atom_site_U_iso_or_equiv
_atom_site_adp_type
_atom_site_calc_flag
_atom_site_occupancy
_atom_site_disorder_assembly
_atom_site_disorder_group
N N1 0.25511(12) 0.17532(11) 0.94163(10) 0.0178(2) Uani d 1 . .
N N2 0.30025(12) 0.06793(11) 0.55486(10) 0.0164(3) Uani d 1 . .
N N3 0.51826(11) 0.16009(11) 0.77508(11) 0.0160(2) Uani d 1 . .
C C1 0.1439(2) 0.21730(10) 1.02090(13) 0.0193(3) Uani d 1 . .
C C2 -0.02230(10) 0.20332(13) 0.96108(13) 0.0190(3) Uani d 1 . .
C C3 -0.07658(13) 0.14186(13) 0.81117(13) 0.0186(3) Uani d 1 . .
C C4 0.03660(10) 0.09780(13) 0.72750(12) 0.0167(3) Uani d 1 . .
C C5 0.20160(10) 0.11659(12) 0.79702(12) 0.0147(3) Uani d 1 . .
C C6 0.33262(13) 0.06232(13) 0.71334(12) 0.0150(3) Uani d 1 . .
C C7 0.28971(13) -0.11566(13) 0.72936(12) 0.0145(3) Uani d 1 . .
C C8 0.12460(10) -0.23417(13) 0.66514(12) 0.0175(3) Uani d 1 . .
C C9 0.07920(10) -0.39534(13) 0.68074(12) 0.0193(3) Uani d 1 . .
C C10 0.1985(2) -0.44127(13) 0.76044(13) 0.0205(3) Uani d 1 . .
C C11 0.36250(10) -0.32470(10) 0.82420(12) 0.0197(3) Uani d 1 . .
C C12 0.40780(10) -0.16293(13) 0.80897(12) 0.0173(3) Uani d 1 . .
C C13 0.3650(2) 0.23390(10) 0.52058(12) 0.0187(3) Uani d 1 . .
C C14 0.55600(10) 0.33528(13) 0.58810(13) 0.0207(3) Uani d 1 . .
C C15 0.57550(10) 0.32995(13) 0.75312(13) 0.0185(3) Uani d 1 . .
H H1 0.1808 0.2589 1.1238 0.023 Uiso c 1 . .
H H2 -0.0969 0.2351 1.0213 0.023 Uiso c 1 . .
H H3 -0.1898 0.1301 0.7665 0.022 Uiso c 1 . .
H H4 0.0025 0.0555 0.6245 0.020 Uiso c 1 . .
H H5 0.0428 -0.2038 0.6103 0.021 Uiso c 1 . .
H H6 -0.0333 -0.4744 0.6370 0.023 Uiso c 1 . .
H H7 0.1679 -0.5515 0.7711 0.025 Uiso c 1 . .
H H8 0.4444 -0.3555 0.8786 0.024 Uiso c 1 . .
H H9 0.5202 -0.0841 0.8533 0.021 Uiso c 1 . .
H H10 0.3572 0.2277 0.4157 0.023 Uiso c 1 . .
H H11 0.2919 0.2860 0.5582 0.023 Uiso c 1 . .
H H12 0.6325 0.2926 0.5417 0.025 Uiso c 1 . .
H H13 0.5862 0.4443 0.5733 0.025 Uiso c 1 . .
H H14 0.5040 0.3781 0.8004 0.022 Uiso c 1 . .
H H15 0.6958 0.3878 0.7947 0.022 Uiso c 1 . .
H H16 0.521(2) 0.160(2) 0.874(2) 0.016 Uiso d 1 . .
H H17 0.350(2) 0.008(2) 0.503(2) 0.016 Uiso d 1 . .

loop_
_atom_site_aniso_label
_atom_site_aniso_U_11
_atom_site_aniso_U_22
_atom_site_aniso_U_33
_atom_site_aniso_U_12
_atom_site_aniso_U_13
_atom_site_aniso_U_23
N1 0.0186(5) 0.0184(5) 0.0161(5) 0.0069(4) 0.0032(4) 0.0029(4)
N2 0.0170(5) 0.0190(5) 0.0150(5) 0.0088(4) 0.0049(4) 0.0020(4)
N3 0.0135(5) 0.0165(5) 0.0171(5) 0.0051(4) 0.0017(4) 0.0022(4)
C1 0.0217(6) 0.0206(5) 0.0157(6) 0.0080(5) 0.0058(5) 0.0021(4)
C2 0.0181(5) 0.0179(5) 0.0234(6) 0.0080(4) 0.0099(5) 0.0046(5)
C3 0.0154(5) 0.0172(5) 0.0236(6) 0.0058(4) 0.0048(5) 0.0049(5)
C4 0.0162(5) 0.0155(5) 0.0173(6) 0.0048(4) 0.0028(4) 0.0028(4)
C5 0.0147(5) 0.0129(5) 0.0167(6) 0.0047(4) 0.0048(4) 0.0036(4)
C6 0.0118(5) 0.0167(6) 0.0158(6) 0.0050(4) 0.0017(4) 0.0021(4)
C7 0.0140(5) 0.0172(6) 0.0129(5) 0.0064(4) 0.0059(4) 0.0012(4)
C8 0.0166(6) 0.0211(6) 0.0144(6) 0.0074(5) 0.0045(4) 0.0005(5)
C9 0.0164(5) 0.0206(6) 0.0166(6) 0.0031(5) 0.0060(4) -0.0014(5)
C10 0.0268(6) 0.0153(5) 0.0193(6) 0.0073(5) 0.0097(5) 0.0020(4)
C11 0.0220(6) 0.0215(6) 0.0192(6) 0.0118(5) 0.0064(5) 0.0035(5)
C12 0.0166(5) 0.0191(6) 0.0160(6) 0.0071(5) 0.0042(5) 0.0010(5)
C13 0.0189(6) 0.0231(6) 0.0183(6) 0.0107(5) 0.0071(5) 0.0071(5)
C14 0.0191(6) 0.0192(6) 0.0261(7) 0.0081(5) 0.0092(5) 0.0071(5)
C15 0.0144(5) 0.0162(5) 0.0254(6) 0.0058(4) 0.0051(5) 0.0038(5)

loop_
_atom_type_symbol
_atom_type_scat_dispersion_real
_atom_type_scat_dispersion_imag
_atom_type_scat_source
N 0.0311 0.0180
;International Tables for Crystallography
(Vol. C, Tables 4.2.6.8 and 6.1.1.4)
;
C 0.0181 0.0091
;International Tables for Crystallography
(Vol. C, Tables 4.2.6.8 and 6.1.1.4)
;
H 0.000 0.000
;International Tables for Crystallography
(Vol. C, Tables 4.2.6.8 and 6.1.1.4)
;

loop_
_geom_angle_atom_site_label_1
_geom_angle_atom_site_label_2
_geom_angle_atom_site_label_3
_geom_angle_site_symmetry_1
_geom_angle_site_symmetry_3
_geom_angle
_geom_angle_publ_flag
C5 N1 C1 . . 117.65(9) n
H17 N2 C6 . . 108.9(8) n
H17 N2 C13 . . 110.7(8) n
C6 N2 C13 . . 113.36(8) n
H16 N3 C6 . . 104.7(8) n
H16 N3 C15 . . 107.2(8) n
C6 N3 C15 . . 112.82(9) n
H1 C1 N1 . . 118.2 n
H1 C1 C2 . . 118.2 n
N1 C1 C2 . . 123.62(10) n
H2 C2 C3 . . 120.9 n
H2 C2 C1 . . 120.9 n
C3 C2 C1 . . 118.23(10) n
H3 C3 C4 . . 120.5 n
H3 C3 C2 . . 120.5 n
C4 C3 C2 . . 118.97(10) n
H4 C4 C3 . . 120.6 n
H4 C4 C5 . . 120.6 n
C3 C4 C5 . . 118.85(10) n
N1 C5 C4 . . 122.68(10) n
N1 C5 C6 . . 115.06(9) n
C4 C5 C6 . . 122.19(9) n
N2 C6 N3 . . 111.48(9) n
N2 C6 C7 . . 107.67(8) n
N2 C6 C5 . . 109.10(8) n
N3 C6 C7 . . 109.07(9) n
N3 C6 C5 . . 112.26(8) n
C7 C6 C5 . . 107.06(8) n
C12 C7 C8 . . 118.61(10) n
C12 C7 C6 . . 122.22(10) n
C8 C7 C6 . . 119.15(10) n
H5 C8 C9 . . 119.6 n
H5 C8 C7 . . 119.6 n
C9 C8 C7 . . 120.82(10) n
H6 C9 C8 . . 120.0 n
H6 C9 C10 . . 120.0 n
C8 C9 C10 . . 120.06(10) n
H7 C10 C11 . . 120.2 n
H7 C10 C9 . . 120.2 n
C11 C10 C9 . . 119.50(10) n
H8 C11 C10 . . 119.8 n
H8 C11 C12 . . 119.8 n
C10 C11 C12 . . 120.40(10) n
H9 C12 C7 . . 119.7 n
H9 C12 C11 . . 119.7 n
C7 C12 C11 . . 120.60(10) n
H10 C13 H11 . . 109.5 n
H10 C13 N2 . . 108.6 n
H10 C13 C14 . . 108.6 n
H11 C13 N2 . . 108.6 n
H11 C13 C14 . . 108.6 n
N2 C13 C14 . . 113.03(9) n
H13 C14 H12 . . 109.5 n
H13 C14 C15 . . 109.5 n
H13 C14 C13 . . 109.5 n
H12 C14 C15 . . 109.5 n
H12 C14 C13 . . 109.5 n
C15 C14 C13 . . 109.24(9) n
H15 C15 H14 . . 109.5 n
H15 C15 N3 . . 109.6 n
H15 C15 C14 . . 109.6 n
H14 C15 N3 . . 109.6 n
H14 C15 C14 . . 109.6 n
N3 C15 C14 . . 109.21(9) n

loop_
_geom_bond_atom_site_label_1
_geom_bond_atom_site_label_2
_geom_bond_site_symmetry_2
_geom_bond_distance
_geom_bond_publ_flag
N1 C1 . 1.339(2) n
N1 C5 . 1.337(2) n
N2 H17 . 0.910(10) n
N2 C6 . 1.4650(10) n
N2 C13 . 1.4730(13) n
N3 H16 . 0.900(10) n
N3 C6 . 1.4702(12) n
N3 C15 . 1.4699(13) n
C1 H1 . 0.95 n
C1 C2 . 1.387(2) n
C2 H2 . 0.95 n
C2 C3 . 1.385(2) n
C3 H3 . 0.95 n
C3 C4 . 1.383(2) n
C4 H4 . 0.95 n
C4 C5 . 1.395(2) n
C5 C6 . 1.5510(10) n
C6 C7 . 1.5380(10) n
C7 C12 . 1.392(2) n
C7 C8 . 1.4010(10) n
C8 H5 . 0.95 n
C8 C9 . 1.388(2) n
C9 H6 . 0.95 n
C9 C10 . 1.393(2) n
C10 H7 . 0.95 n
C10 C11 . 1.388(2) n
C11 H8 . 0.95 n
C11 C12 . 1.393(2) n
C12 H9 . 0.95 n
C13 H10 . 0.95 n
C13 H11 . 0.95 n
C13 C14 . 1.5230(10) n
C14 H13 . 0.95 n
C14 H12 . 0.95 n
C14 C15 . 1.515(2) n
C15 H15 . 0.95 n
C15 H14 . 0.95 n

loop_
_geom_contact_atom_site_label_1
_geom_contact_atom_site_label_2
_geom_contact_distance
_geom_contact_site_symmetry_1
_geom_contact_site_symmetry_2
_geom_contact_publ_flag
N1 C11 3.3730(10) . 2_657 n
N1 C2 3.498(2) . 2_557 n
N1 C12 3.501(2) . 2_657 n
N2 C4 3.381(2) . 2_556 n
N3 C3 3.3890(10) . 1_655 n
C1 C2 3.572(2) . 2_557 n
C2 C8 3.582(2) . 2_557 n
C9 C9 3.484(2) . 2_546 n

loop_
_geom_hbond_atom_site_label_D
_geom_hbond_atom_site_label_H
_geom_hbond_atom_site_label_A
_geom_hbond_site_symmetry_D
_geom_hbond_site_symmetry_H
_geom_hbond_site_symmetry_A
_geom_hbond_distance_DH
_geom_hbond_distance_HA
_geom_hbond_distance_DA
_geom_hbond_angle_DHA
N3 H16 N1 . . . 0.900(10) 2.365(13) 2.7696(12) 107.1(10)
N2 H17 N3 . . 2_656 0.910(10) 3.250(10) 4.1179(13) 160.2(10)

loop_
_geom_torsion_atom_site_label_1
_geom_torsion_atom_site_label_2
_geom_torsion_atom_site_label_3
_geom_torsion_atom_site_label_4
_geom_torsion_site_symmetry_1
_geom_torsion_site_symmetry_2
_geom_torsion_site_symmetry_3
_geom_torsion_site_symmetry_4
_geom_torsion
_geom_torsion_publ_flag
N1 C1 C2 C3 . . . . 0.3(2) n
N1 C5 C4 C3 . . . . 0.1(2) n
N1 C5 C6 N2 . . . . -155.92(9) n
N1 C5 C6 N3 . . . . -31.80(10) n
N1 C5 C6 C7 . . . . 87.80(10) n
N2 C6 N3 C15 . . . . 56.40(10) n
N2 C6 C5 C4 . . . . 27.10(10) n
N2 C6 C7 C8 . . . . -52.80(10) n
N2 C6 C7 C12 . . . . 128.90(10) n
N2 C13 C14 C15 . . . . -52.80(10) n
N3 C6 N2 C13 . . . . -50.50(10) n
N3 C6 C5 C4 . . . . 151.20(10) n
N3 C6 C7 C8 . . . . -173.95(9) n
N3 C6 C7 C12 . . . . 7.70(10) n
N3 C15 C14 C13 . . . . 56.70(10) n
C1 N1 C5 C4 . . . . -0.1(2) n
C1 N1 C5 C6 . . . . -177.08(9) n
C1 C2 C3 C4 . . . . -0.3(2) n
C2 C1 N1 C5 . . . . -0.1(2) n
C2 C3 C4 C5 . . . . 0.1(2) n
C3 C4 C5 C6 . . . . 176.89(9) n
C4 C5 C6 C7 . . . . -89.20(10) n
C5 C6 N2 C13 . . . . 74.10(10) n
C5 C6 N3 C15 . . . . -66.40(10) n
C5 C6 C7 C8 . . . . 64.40(10) n
C5 C6 C7 C12 . . . . -114.00(10) n
C6 N2 C13 C14 . . . . 50.10(10) n
C6 N3 C15 C14 . . . . -60.00(10) n
C6 C7 C8 C9 . . . . -178.20(8) n
C6 C7 C12 C11 . . . . 178.39(9) n
C7 C6 N2 C13 . . . . -170.05(8) n
C7 C6 N3 C15 . . . . 175.14(8) n
C7 C8 C9 C10 . . . . -0.3(2) n
C7 C12 C11 C10 . . . . -0.2(2) n
C8 C7 C12 C11 . . . . 0.1(2) n
C8 C9 C10 C11 . . . . 0.2(2) n
C9 C8 C7 C12 . . . . 0.2(2) n
C9 C10 C11 C12 . . . . 0.1(2) n

loop_
_cod_related_entry_id
_cod_related_entry_database
_cod_related_entry_code
1 ChemSpider 30656349
